data_7126561
loop_
_publ_author_name
'Xiao, Songjun'
'Lee, Wes'
'Chen, Fu'
'Zavalij, Peter Y.'
'Gutierrez, Osvaldo'
'Davis, Jeffery T.'

_publ_section_title
;
 Oxidation of 8-thioguanosine gives redox-responsive hydrogels and reveals
 intermediates in a desulfurization pathway.
;
_journal_issue 51
_journal_name_full 'Chemical communications (Cambridge, England)'
_journal_page_first 6981
_journal_page_last 6984
_journal_paper_doi 10.1039/d0cc02926b
_journal_volume 56
_journal_year 2020
_chemical_absolute_configuration ad
_chemical_formula_moiety 'C10 H13 N5 O5 S, 2(H2 O)'
_chemical_formula_sum 'C10 H17 N5 O7 S'
_chemical_formula_weight 351.34
_space_group_crystal_system monoclinic
_space_group_IT_number 5
_space_group_name_Hall 'C 2y'
_space_group_name_H-M_alt 'C 1 2 1'
_atom_sites_solution_hydrogens mixed
_atom_sites_solution_primary direct
_atom_sites_solution_secondary difmap
_audit_creation_method 'SHELXL-2015 & ZCIF'
_audit_update_record
;
2020-04-21 deposited with the CCDC.	2020-05-18 downloaded from the CCDC.
;
_cell_angle_alpha 90
_cell_angle_beta 91.2914(14)
_cell_angle_gamma 90
_cell_formula_units_Z 4
_cell_length_a 23.123(2)
_cell_length_b 9.7734(9)
_cell_length_c 6.3397(6)
_cell_measurement_reflns_used 2458
_cell_measurement_temperature 120(2)
_cell_measurement_theta_max 28.4
_cell_measurement_theta_min 2.3
_cell_volume 1432.3(2)
_computing_cell_refinement 'Apex2, Saint'
_computing_data_collection 'Apex2 (Bruker, 2010)'
_computing_data_reduction 'Apex2, Saint'
_computing_molecular_graphics 'Olex2 (Dolomanov, 2009)'
_computing_publication_material 'Apex2, SHELXL-2015, Platon (Spek, 2015)'
_computing_structure_refinement 'ShelXL-2015 (Sheldrick, 2015c)'
_computing_structure_solution 'ShelXT-2014 (Sheldrick, 2015a)'
_diffrn_ambient_temperature 120(2)
_diffrn_detector 'CCD area detector'
_diffrn_measured_fraction_theta_full 1.000
_diffrn_measured_fraction_theta_max 0.999
_diffrn_measurement_device_type 'Bruker Smart Apex II CCD'
_diffrn_measurement_method '\f and \w scans'
_diffrn_measurement_specimen_support 'MiTeGen loop'
_diffrn_orient_matrix_type standard
_diffrn_orient_matrix_UB_11 0.0424143
_diffrn_orient_matrix_UB_12 -0.0198939
_diffrn_orient_matrix_UB_13 -0.0011236
_diffrn_orient_matrix_UB_21 0.0081831
_diffrn_orient_matrix_UB_22 0.0996055
_diffrn_orient_matrix_UB_23 -0.0196350
_diffrn_orient_matrix_UB_31 0.0023135
_diffrn_orient_matrix_UB_32 0.0123322
_diffrn_orient_matrix_UB_33 0.1565447
_diffrn_radiation_monochromator graphite
_diffrn_radiation_type MoK\a
_diffrn_radiation_wavelength 0.71073
_diffrn_reflns_av_R_equivalents 0.0213
_diffrn_reflns_av_unetI/netI 0.0400
_diffrn_reflns_Laue_measured_fraction_full 1.000
_diffrn_reflns_Laue_measured_fraction_max 0.999
_diffrn_reflns_limit_h_max 32
_diffrn_reflns_limit_h_min -32
_diffrn_reflns_limit_k_max 13
_diffrn_reflns_limit_k_min -13
_diffrn_reflns_limit_l_max 8
_diffrn_reflns_limit_l_min -8
_diffrn_reflns_number 8608
_diffrn_reflns_point_group_measured_fraction_full 0.999
_diffrn_reflns_point_group_measured_fraction_max 0.972
_diffrn_reflns_theta_full 25.242
_diffrn_reflns_theta_max 29.984
_diffrn_reflns_theta_min 1.762
_diffrn_source 'sealed tube'
_exptl_absorpt_coefficient_mu 0.275
_exptl_absorpt_correction_T_max 0.990
_exptl_absorpt_correction_T_min 0.862
_exptl_absorpt_correction_type multi-scan
_exptl_absorpt_process_details 'SADABS (Krause et al, 2015)'
_exptl_crystal_colour colorless
_exptl_crystal_density_diffrn 1.629
_exptl_crystal_density_method 'not measured'
_exptl_crystal_description needle
_exptl_crystal_F_000 736
_exptl_crystal_size_max 0.31
_exptl_crystal_size_mid 0.09
_exptl_crystal_size_min 0.035
_refine_diff_density_max 0.303
_refine_diff_density_min -0.298
_refine_diff_density_rms 0.052
_refine_ls_abs_structure_details
;
 Flack x determined using 1397 quotients [(I+)-(I-)]/[(I+)+(I-)]
 (Parsons, Flack and Wagner, Acta Cryst. B69 (2013) 249-259).
;
_refine_ls_abs_structure_Flack -0.05(5)
_refine_ls_extinction_method none
_refine_ls_goodness_of_fit_ref 1.186
_refine_ls_hydrogen_treatment refU
_refine_ls_matrix_type full
_refine_ls_number_parameters 242
_refine_ls_number_reflns 4064
_refine_ls_number_restraints 2
_refine_ls_restrained_S_all 1.187
_refine_ls_R_factor_all 0.0452
_refine_ls_R_factor_gt 0.0367
_refine_ls_shift/su_max 0.000
_refine_ls_shift/su_mean 0.000
_refine_ls_structure_factor_coef Fsqd
_refine_ls_weighting_details 'w=1/[\s^2^(Fo^2^)+(0.0044P)^2^+0.9441P] where P=(Fo^2^+2Fc^2^)/3'
_refine_ls_weighting_scheme calc
_refine_ls_wR_factor_gt 0.0587
_refine_ls_wR_factor_ref 0.0596
_reflns_Friedel_coverage 0.847
_reflns_Friedel_fraction_full 0.998
_reflns_Friedel_fraction_max 0.943
_reflns_number_gt 3438
_reflns_number_total 4064
_reflns_threshold_expression 'I > 2\s(I)'
_cod_data_source_file d0cc02926b2.cif
_cod_data_source_block UM3255
_cod_depositor_comments 'Adding full bibliography for 7126561.cif.'
_cod_original_sg_symbol_H-M 'C 2'
_cod_database_code 7126561
_shelx_shelxl_version_number 2017/1
_shelx_space_group_comment
;
The symmetry employed for this shelxl refinement is uniquely defined
by the following loop, which should always be used as a source of
symmetry information in preference to the above space-group names.
They are only intended as comments.
;
_shelx_estimated_absorpt_t_min 0.920
_shelx_estimated_absorpt_t_max 0.990

loop_
_space_group_symop_operation_xyz
'x, y, z'
'-x, y, -z'
'x+1/2, y+1/2, z'
'-x+1/2, y+1/2, -z'

loop_
_atom_site_label
_atom_site_type_symbol
_atom_site_fract_x
_atom_site_fract_y
_atom_site_fract_z
_atom_site_U_iso_or_equiv
_atom_site_adp_type
_atom_site_occupancy
_atom_site_site_symmetry_order
_atom_site_calc_flag
_atom_site_refinement_flags_posn
_atom_site_refinement_flags_adp
_atom_site_refinement_flags_occupancy
_atom_site_disorder_assembly
_atom_site_disorder_group
S1 S 0.38067(3) 0.84817(8) 0.74245(14) 0.03116(19) Uani 1 1 d . . . . .
C2 C 0.41499(11) 0.6953(3) 0.7396(4) 0.0196(6) Uani 1 1 d . . . . .
N3 N 0.47249(9) 0.6735(2) 0.7509(3) 0.0198(5) Uani 1 1 d . . . . .
H3 H 0.499144 0.737658 0.758160 0.035(10) Uiso 1 1 calc R . . . .
C4 C 0.48308(11) 0.5332(3) 0.7493(4) 0.0162(5) Uani 1 1 d . . . . .
C5 C 0.53605(11) 0.4600(3) 0.7578(4) 0.0173(5) Uani 1 1 d . . . . .
O6 O 0.58545(7) 0.5061(2) 0.7682(3) 0.0219(4) Uani 1 1 d . . . . .
N7 N 0.52533(9) 0.3189(2) 0.7538(3) 0.0171(5) Uani 1 1 d . . . . .
H7 H 0.555544 0.264138 0.756933 0.037(10) Uiso 1 1 calc R . . . .
C8 C 0.47172(11) 0.2590(3) 0.7454(4) 0.0178(6) Uani 1 1 d . . . . .
N9 N 0.47043(12) 0.1227(3) 0.7437(4) 0.0255(6) Uani 1 1 d . . . . .
H9A H 0.4342(16) 0.070(4) 0.738(6) 0.042(7) Uiso 1 1 d . . . . .
H9B H 0.5006(16) 0.079(4) 0.755(6) 0.042(7) Uiso 1 1 d . . . . .
N10 N 0.42221(8) 0.3305(2) 0.7367(3) 0.0158(5) Uani 1 1 d . . . . .
C11 C 0.43134(11) 0.4677(3) 0.7373(4) 0.0156(5) Uani 1 1 d . . . . .
N12 N 0.38918(9) 0.5682(2) 0.7267(3) 0.0155(5) Uani 1 1 d . . . . .
C13 C 0.32682(10) 0.5504(3) 0.7091(4) 0.0158(5) Uani 1 1 d . . . . .
H13 H 0.307841 0.642144 0.698763 0.008(6) Uiso 1 1 calc R . . . .
C14 C 0.30483(10) 0.4599(3) 0.5266(4) 0.0168(5) Uani 1 1 d . . . . .
H14 H 0.329751 0.377106 0.510082 0.008(6) Uiso 1 1 calc R . . . .
O15 O 0.29872(8) 0.5321(2) 0.3358(3) 0.0254(5) Uani 1 1 d . . . . .
H15 H 0.327377 0.516503 0.260328 0.042(10) Uiso 1 1 calc R . . . .
C16 C 0.24551(11) 0.4218(3) 0.6096(4) 0.0184(6) Uani 1 1 d . . . . .
H16 H 0.229966 0.336231 0.543144 0.019(7) Uiso 1 1 calc R . . . .
O17 O 0.20717(7) 0.5363(2) 0.5774(3) 0.0213(4) Uani 1 1 d . . . . .
H17 H 0.207425 0.559984 0.450050 0.040(10) Uiso 1 1 calc R . . . .
C18 C 0.25684(10) 0.4049(3) 0.8470(4) 0.0176(5) Uani 1 1 d . . . . .
H18 H 0.223735 0.445098 0.924672 0.024(8) Uiso 1 1 calc R . . . .
C19 C 0.26750(11) 0.2618(3) 0.9250(5) 0.0225(6) Uani 1 1 d . . . . .
H19A H 0.277001 0.264957 1.077920 0.018(5) Uiso 1 1 calc R . . . .
H19B H 0.231536 0.207805 0.905688 0.018(5) Uiso 1 1 calc R . . . .
O20 O 0.31372(8) 0.1934(2) 0.8180(3) 0.0227(4) Uani 1 1 d . . . . .
H20 H 0.341189 0.248346 0.801403 0.022(8) Uiso 1 1 calc R . . . .
O21 O 0.30900(7) 0.48385(19) 0.8957(3) 0.0171(4) Uani 1 1 d . . . . .
O1W O 0.55374(10) 0.8782(2) 0.7371(4) 0.0374(6) Uani 1 1 d . . . . .
H11W H 0.5756(19) 0.869(5) 0.647(7) 0.086(12) Uiso 1 1 d . . . . .
H12W H 0.574(2) 0.890(5) 0.860(7) 0.086(12) Uiso 1 1 d . . . . .
O2W O 0.11696(9) 0.6331(2) 0.8108(4) 0.0305(5) Uani 1 1 d . . . . .
H21W H 0.135(2) 0.632(4) 0.923(6) 0.089(12) Uiso 1 1 d D . . . .
H22W H 0.137(2) 0.606(5) 0.711(7) 0.089(12) Uiso 1 1 d . . . . .

loop_
_atom_site_aniso_label
_atom_site_aniso_U_11
_atom_site_aniso_U_22
_atom_site_aniso_U_33
_atom_site_aniso_U_23
_atom_site_aniso_U_13
_atom_site_aniso_U_12
S1 0.0165(3) 0.0183(3) 0.0585(6) 0.0004(4) -0.0027(3) 0.0012(3)
C2 0.0158(12) 0.0187(13) 0.0243(14) -0.0012(12) -0.0010(10) 0.0008(11)
N3 0.0137(12) 0.0185(13) 0.0270(13) 0.0003(10) -0.0009(9) -0.0033(10)
C4 0.0123(12) 0.0206(15) 0.0155(12) 0.0016(11) -0.0002(9) -0.0011(11)
C5 0.0144(12) 0.0255(14) 0.0122(12) 0.0004(11) 0.0026(10) 0.0021(11)
O6 0.0101(8) 0.0328(11) 0.0230(10) 0.0000(9) 0.0020(7) -0.0026(8)
N7 0.0111(10) 0.0227(14) 0.0176(11) 0.0008(9) 0.0032(8) 0.0038(9)
C8 0.0152(13) 0.0241(14) 0.0144(14) -0.0007(11) 0.0032(10) -0.0004(11)
N9 0.0213(15) 0.0201(14) 0.0354(16) -0.0007(12) 0.0049(12) 0.0046(11)
N10 0.0112(9) 0.0196(12) 0.0167(12) -0.0002(9) 0.0028(8) -0.0005(9)
C11 0.0137(12) 0.0210(14) 0.0121(12) 0.0011(11) 0.0015(9) 0.0011(11)
N12 0.0106(10) 0.0189(11) 0.0172(11) -0.0008(9) 0.0000(9) 0.0005(8)
C13 0.0086(11) 0.0224(14) 0.0164(12) 0.0015(11) 0.0015(9) 0.0007(10)
C14 0.0091(11) 0.0269(14) 0.0145(12) -0.0004(11) 0.0017(9) 0.0031(11)
O15 0.0130(9) 0.0472(13) 0.0161(9) 0.0061(9) 0.0043(7) 0.0062(9)
C16 0.0124(12) 0.0245(15) 0.0184(13) -0.0038(11) 0.0025(10) -0.0009(10)
O17 0.0129(9) 0.0308(11) 0.0202(10) 0.0005(9) 0.0009(7) 0.0058(8)
C18 0.0093(11) 0.0232(13) 0.0203(13) 0.0000(12) 0.0012(9) -0.0027(11)
C19 0.0181(14) 0.0241(15) 0.0254(15) -0.0007(12) 0.0051(11) -0.0047(11)
O20 0.0184(10) 0.0222(11) 0.0276(10) -0.0013(9) 0.0037(8) -0.0022(8)
O21 0.0134(8) 0.0227(10) 0.0153(9) -0.0012(8) 0.0023(7) -0.0045(7)
O1W 0.0260(12) 0.0275(15) 0.0589(18) -0.0059(12) 0.0024(10) -0.0062(10)
O2W 0.0179(11) 0.0440(14) 0.0297(13) -0.0079(11) 0.0011(9) 0.0102(10)

loop_
_atom_type_symbol
_atom_type_description
_atom_type_scat_dispersion_real
_atom_type_scat_dispersion_imag
_atom_type_scat_source
C C 0.0033 0.0016 'International Tables Vol C Tables 4.2.6.8 and 6.1.1.4'
H H 0.0000 0.0000 'International Tables Vol C Tables 4.2.6.8 and 6.1.1.4'
N N 0.0061 0.0033 'International Tables Vol C Tables 4.2.6.8 and 6.1.1.4'
O O 0.0106 0.0060 'International Tables Vol C Tables 4.2.6.8 and 6.1.1.4'
S S 0.1246 0.1234 'International Tables Vol C Tables 4.2.6.8 and 6.1.1.4'

loop_
_geom_angle_atom_site_label_1
_geom_angle_atom_site_label_2
_geom_angle_atom_site_label_3
_geom_angle
_geom_angle_site_symmetry_1
_geom_angle_site_symmetry_3
_geom_angle_publ_flag
N3 C2 N12 106.6(2) . . ?
N3 C2 S1 127.0(2) . . ?
N12 C2 S1 126.39(19) . . ?
C2 N3 C4 109.2(2) . . ?
C2 N3 H3 125.4 . . ?
C4 N3 H3 125.4 . . ?
C11 C4 N3 108.0(2) . . ?
C11 C4 C5 121.6(2) . . ?
N3 C4 C5 130.4(2) . . ?
O6 C5 N7 121.7(2) . . ?
O6 C5 C4 128.2(3) . . ?
N7 C5 C4 110.1(2) . . ?
C8 N7 C5 125.5(2) . . ?
C8 N7 H7 117.3 . . ?
C5 N7 H7 117.3 . . ?
N9 C8 N10 120.1(3) . . ?
N9 C8 N7 116.6(2) . . ?
N10 C8 N7 123.3(2) . . ?
C8 N9 H9A 123(2) . . ?
C8 N9 H9B 120(2) . . ?
H9A N9 H9B 117(3) . . ?
C8 N10 C11 112.5(2) . . ?
N10 C11 C4 127.1(2) . . ?
N10 C11 N12 126.3(2) . . ?
C4 C11 N12 106.7(2) . . ?
C2 N12 C11 109.4(2) . . ?
C2 N12 C13 122.6(2) . . ?
C11 N12 C13 127.9(2) . . ?
O21 C13 N12 107.27(19) . . ?
O21 C13 C14 105.50(19) . . ?
N12 C13 C14 116.0(2) . . ?
O21 C13 H13 109.3 . . ?
N12 C13 H13 109.3 . . ?
C14 C13 H13 109.3 . . ?
O15 C14 C16 110.22(19) . . ?
O15 C14 C13 112.6(2) . . ?
C16 C14 C13 99.52(19) . . ?
O15 C14 H14 111.3 . . ?
C16 C14 H14 111.3 . . ?
C13 C14 H14 111.3 . . ?
C14 O15 H15 109.5 . . ?
O17 C16 C14 108.5(2) . . ?
O17 C16 C18 108.4(2) . . ?
C14 C16 C18 103.3(2) . . ?
O17 C16 H16 112.1 . . ?
C14 C16 H16 112.1 . . ?
C18 C16 H16 112.1 . . ?
C16 O17 H17 109.5 . . ?
O21 C18 C19 107.1(2) . . ?
O21 C18 C16 105.9(2) . . ?
C19 C18 C16 116.6(2) . . ?
O21 C18 H18 109.0 . . ?
C19 C18 H18 109.0 . . ?
C16 C18 H18 109.0 . . ?
O20 C19 C18 113.2(2) . . ?
O20 C19 H19A 108.9 . . ?
C18 C19 H19A 108.9 . . ?
O20 C19 H19B 108.9 . . ?
C18 C19 H19B 108.9 . . ?
H19A C19 H19B 107.7 . . ?
C19 O20 H20 109.5 . . ?
C13 O21 C18 108.65(18) . . ?
H11W O1W H12W 108(4) . . ?
H21W O2W H22W 112(4) . . ?

loop_
_geom_bond_atom_site_label_1
_geom_bond_atom_site_label_2
_geom_bond_distance
_geom_bond_site_symmetry_2
_geom_bond_publ_flag
S1 C2 1.692(3) . ?
C2 N3 1.347(3) . ?
C2 N12 1.379(3) . ?
N3 C4 1.393(4) . ?
N3 H3 0.8800 . ?
C4 C11 1.357(4) . ?
C4 C5 1.418(3) . ?
C5 O6 1.228(3) . ?
C5 N7 1.401(4) . ?
N7 C8 1.371(3) . ?
N7 H7 0.8800 . ?
C8 N9 1.333(3) . ?
C8 N10 1.341(3) . ?
N9 H9A 0.98(4) . ?
N9 H9B 0.82(4) . ?
N10 C11 1.357(3) . ?
C11 N12 1.385(3) . ?
N12 C13 1.454(3) . ?
C13 O21 1.419(3) . ?
C13 C14 1.534(4) . ?
C13 H13 1.0000 . ?
C14 O15 1.405(3) . ?
C14 C16 1.526(3) . ?
C14 H14 1.0000 . ?
O15 H15 0.8400 . ?
C16 O17 1.439(3) . ?
C16 C18 1.530(4) . ?
C16 H16 1.0000 . ?
O17 H17 0.8400 . ?
C18 O21 1.459(3) . ?
C18 C19 1.502(4) . ?
C18 H18 1.0000 . ?
C19 O20 1.443(3) . ?
C19 H19A 0.9900 . ?
C19 H19B 0.9900 . ?
O20 H20 0.8400 . ?
O1W H11W 0.78(4) . ?
O1W H12W 0.91(4) . ?
O2W H21W 0.82(4) . ?
O2W H22W 0.83(5) . ?

loop_
_geom_hbond_atom_site_label_D
_geom_hbond_atom_site_label_H
_geom_hbond_atom_site_label_A
_geom_hbond_distance_DH
_geom_hbond_distance_HA
_geom_hbond_distance_DA
_geom_hbond_angle_DHA
_geom_hbond_site_symmetry_A
_geom_hbond_publ_flag
N3 H3 O1W 0.88 1.87 2.747(3) 173 . yes
N7 H7 O2W 0.88 1.94 2.808(3) 170 3_545 yes
N9 H9A S1 0.98(4) 2.50(4) 3.392(3) 151(3) 1_545 yes
N9 H9B O1W 0.82(4) 2.32(4) 3.071(3) 153(3) 1_545 yes
O15 H15 O6 0.84 2.03 2.784(2) 149 2_656 yes
O15 H15 O21 0.84 2.36 2.844(3) 117 1_554 yes
O17 H17 O20 0.84 2.19 2.970(3) 155 4_556 yes
O20 H20 N10 0.84 2.09 2.901(3) 163 . yes
O1W H11W S1 0.78(4) 2.70(5) 3.440(3) 161(4) 2_656 yes
O1W H12W S1 0.91(4) 2.74(4) 3.612(3) 162(4) 2_657 yes
O2W H21W O20 0.82(4) 2.09(3) 2.878(3) 162(4) 4_557 yes
O2W H22W O17 0.83(5) 1.97(5) 2.752(3) 156(5) . yes

loop_
_geom_torsion_atom_site_label_1
_geom_torsion_atom_site_label_2
_geom_torsion_atom_site_label_3
_geom_torsion_atom_site_label_4
_geom_torsion
_geom_torsion_site_symmetry_1
_geom_torsion_site_symmetry_2
_geom_torsion_site_symmetry_3
_geom_torsion_site_symmetry_4
_geom_torsion_publ_flag
N12 C2 N3 C4 -1.1(3) . . . . ?
S1 C2 N3 C4 178.4(2) . . . . ?
C2 N3 C4 C11 -0.1(3) . . . . ?
C2 N3 C4 C5 179.8(3) . . . . ?
C11 C4 C5 O6 179.8(3) . . . . ?
N3 C4 C5 O6 -0.1(5) . . . . ?
C11 C4 C5 N7 -0.6(4) . . . . ?
N3 C4 C5 N7 179.5(2) . . . . ?
O6 C5 N7 C8 179.0(2) . . . . ?
C4 C5 N7 C8 -0.7(4) . . . . ?
C5 N7 C8 N9 -179.7(3) . . . . ?
C5 N7 C8 N10 1.1(4) . . . . ?
N9 C8 N10 C11 -179.3(3) . . . . ?
N7 C8 N10 C11 -0.1(4) . . . . ?
C8 N10 C11 C4 -1.3(4) . . . . ?
C8 N10 C11 N12 179.1(2) . . . . ?
N3 C4 C11 N10 -178.4(2) . . . . ?
C5 C4 C11 N10 1.7(4) . . . . ?
N3 C4 C11 N12 1.3(3) . . . . ?
C5 C4 C11 N12 -178.6(2) . . . . ?
N3 C2 N12 C11 2.0(3) . . . . ?
S1 C2 N12 C11 -177.6(2) . . . . ?
N3 C2 N12 C13 -179.1(2) . . . . ?
S1 C2 N12 C13 1.3(4) . . . . ?
N10 C11 N12 C2 177.7(2) . . . . ?
C4 C11 N12 C2 -2.0(3) . . . . ?
N10 C11 N12 C13 -1.2(4) . . . . ?
C4 C11 N12 C13 179.1(2) . . . . ?
C2 N12 C13 O21 -114.7(2) . . . . ?
C11 N12 C13 O21 64.0(3) . . . . ?
C2 N12 C13 C14 127.7(3) . . . . ?
C11 N12 C13 C14 -53.6(3) . . . . ?
O21 C13 C14 O15 157.15(18) . . . . ?
N12 C13 C14 O15 -84.3(3) . . . . ?
O21 C13 C14 C16 40.4(2) . . . . ?
N12 C13 C14 C16 159.0(2) . . . . ?
O15 C14 C16 O17 -40.9(3) . . . . ?
C13 C14 C16 O17 77.6(2) . . . . ?
O15 C14 C16 C18 -155.8(2) . . . . ?
C13 C14 C16 C18 -37.3(2) . . . . ?
O17 C16 C18 O21 -92.3(2) . . . . ?
C14 C16 C18 O21 22.7(3) . . . . ?
O17 C16 C18 C19 148.7(2) . . . . ?
C14 C16 C18 C19 -96.3(3) . . . . ?
O21 C18 C19 O20 -63.7(3) . . . . ?
C16 C18 C19 O20 54.6(3) . . . . ?
N12 C13 O21 C18 -151.9(2) . . . . ?
C14 C13 O21 C18 -27.7(2) . . . . ?
C19 C18 O21 C13 128.1(2) . . . . ?
C16 C18 O21 C13 3.0(3) . . . . ?
